data_4023220
loop_
_publ_author_name
'Bernd Schetter'
'Burkhard Ziemer'
'Gregor Schnakenburg'
'Rainer Mahrwald'

_publ_section_title
;
 Tetranuclear BINOL-Titanium Complex in Selective Direct Aldol Additions
;
_journal_name_full 'Journal of Organic Chemistry'
_journal_page_first 813
_journal_page_last 819
_journal_paper_doi 10.1021/jo7014054
_journal_volume 73
_journal_year 2008
_chemical_formula_sum 'C10 H14 O3'
_chemical_formula_weight 182.21
_chemical_name_systematic
; 
 ? 
;
_space_group_IT_number 33
_symmetry_cell_setting orthorhombic
_symmetry_space_group_name_Hall 'P 2c -2n'
_symmetry_space_group_name_H-M 'P n a 21'
_atom_sites_solution_hydrogens geom
_atom_sites_solution_primary direct
_atom_sites_solution_secondary difmap
_audit_creation_method SHELXL-97
_cell_angle_alpha 90.00
_cell_angle_beta 90.00
_cell_angle_gamma 90.00
_cell_formula_units_Z 4
_cell_length_a 12.024(2)
_cell_length_b 10.6931(15)
_cell_length_c 7.1249(10)
_cell_measurement_temperature 180(2)
_cell_volume 916.1(3)
_computing_structure_refinement 'SHELXL-97 (Sheldrick, 1997)'
_computing_structure_solution 'SHELXS-97 (Sheldrick, 1990)'
_diffrn_ambient_temperature 180(2)
_diffrn_measured_fraction_theta_full 0.991
_diffrn_measured_fraction_theta_max 0.991
_diffrn_radiation_monochromator graphite
_diffrn_radiation_source 'fine-focus sealed tube'
_diffrn_radiation_type MoK\a
_diffrn_radiation_wavelength 0.71073
_diffrn_reflns_av_R_equivalents 0.0285
_diffrn_reflns_av_sigmaI/netI 0.0217
_diffrn_reflns_limit_h_max 14
_diffrn_reflns_limit_h_min -14
_diffrn_reflns_limit_k_max 12
_diffrn_reflns_limit_k_min -12
_diffrn_reflns_limit_l_max 8
_diffrn_reflns_limit_l_min -8
_diffrn_reflns_number 5683
_diffrn_reflns_theta_full 25.23
_diffrn_reflns_theta_max 25.23
_diffrn_reflns_theta_min 2.55
_exptl_absorpt_coefficient_mu 0.097
_exptl_absorpt_correction_T_max 0.9624
_exptl_absorpt_correction_T_min 0.9408
_exptl_crystal_density_diffrn 1.321
_exptl_crystal_density_method 'not measured'
_exptl_crystal_F_000 392
_exptl_crystal_size_max 0.64
_exptl_crystal_size_mid 0.48
_exptl_crystal_size_min 0.40
_refine_diff_density_max 0.167
_refine_diff_density_min -0.138
_refine_diff_density_rms 0.032
_refine_ls_abs_structure_details 'Flack H D (1983), Acta Cryst. A39, 876-881'
_refine_ls_abs_structure_Flack -0.2(8)
_refine_ls_extinction_coef 0.020(5)
_refine_ls_extinction_expression Fc^*^=kFc[1+0.001xFc^2^\l^3^/sin(2\q)]^-1/4^
_refine_ls_extinction_method SHELXL
_refine_ls_goodness_of_fit_ref 2.598
_refine_ls_hydrogen_treatment mixed
_refine_ls_matrix_type full
_refine_ls_number_parameters 175
_refine_ls_number_reflns 1643
_refine_ls_number_restraints 1
_refine_ls_restrained_S_all 2.597
_refine_ls_R_factor_all 0.0277
_refine_ls_R_factor_gt 0.0263
_refine_ls_shift/su_max 1.711
_refine_ls_shift/su_mean 0.329
_refine_ls_structure_factor_coef Fsqd
_refine_ls_weighting_details 'calc w=1/[\s^2^(Fo^2^)+(0.0000P)^2^+0.0000P] where P=(Fo^2^+2Fc^2^)/3'
_refine_ls_weighting_scheme calc
_refine_ls_wR_factor_gt 0.0480
_refine_ls_wR_factor_ref 0.0480
_reflns_number_gt 1577
_reflns_number_total 1643
_reflns_threshold_expression >2sigma(I)
_cod_data_source_file jo7014054-File004.cif
_cod_data_source_block d:\x-data\schett10
_cod_depositor_comments
;
The following automatic conversions were performed:
'_symmetry_cell_setting' value 'Orthorhombic' changed to 'orthorhombic'
according to '/home/saulius/struct/CIF-dictionaries/cif_core.dic'
dictionary named 'cif_core.dic' version 2.4.1 from 2010-06-29.

Automatic conversion script
Id: cif_fix_enum 1527 2010-12-29 10:47:43Z saulius 
;
_cod_database_code 4023220

loop_
_symmetry_equiv_pos_as_xyz
'x, y, z'
'-x, -y, z+1/2'
'-x+1/2, y+1/2, z+1/2'
'x+1/2, -y+1/2, z'

loop_
_atom_site_label
_atom_site_type_symbol
_atom_site_fract_x
_atom_site_fract_y
_atom_site_fract_z
_atom_site_U_iso_or_equiv
_atom_site_adp_type
_atom_site_occupancy
_atom_site_symmetry_multiplicity
_atom_site_calc_flag
_atom_site_refinement_flags
_atom_site_disorder_assembly
_atom_site_disorder_group
C1 C 0.12914(11) 0.69311(11) 0.76971(19) 0.0169(3) Uani 1 1 d . . .
C2 C 0.25658(11) 0.70664(12) 0.7258(2) 0.0158(3) Uani 1 1 d . . .
H2 H 0.2686(12) 0.7594(14) 0.619(2) 0.018(4) Uiso 1 1 d . . .
C3 C 0.30753(10) 0.76350(12) 0.9004(2) 0.0166(3) Uani 1 1 d . . .
C4 C 0.31550(11) 0.65817(12) 1.0431(2) 0.0190(3) Uani 1 1 d . . .
C5 C 0.19137(12) 0.63827(14) 1.1033(2) 0.0234(3) Uani 1 1 d . . .
H5A H 0.1923(14) 0.5721(17) 1.191(3) 0.029(4) Uiso 1 1 d . . .
H5B H 0.1708(12) 0.7096(14) 1.156(2) 0.015(4) Uiso 1 1 d . . .
C6 C 0.11509(11) 0.60659(12) 0.9393(2) 0.0220(3) Uani 1 1 d . . .
H6A H 0.1299(12) 0.5151(15) 0.896(3) 0.033(4) Uiso 1 1 d . . .
H6B H 0.0412(13) 0.6105(12) 0.974(2) 0.017(4) Uiso 1 1 d . . .
C7 C 0.06554(13) 0.64683(14) 0.5994(2) 0.0251(4) Uani 1 1 d . . .
H7A H -0.0171(16) 0.6344(15) 0.640(3) 0.037(5) Uiso 1 1 d . . .
H7B H 0.0746(13) 0.7062(15) 0.495(3) 0.036(5) Uiso 1 1 d . . .
H7C H 0.0981(15) 0.5663(17) 0.552(3) 0.042(5) Uiso 1 1 d . . .
C8 C 0.31654(12) 0.57977(13) 0.7156(2) 0.0203(3) Uani 1 1 d . . .
H8A H 0.3911(15) 0.5852(14) 0.647(2) 0.021(4) Uiso 1 1 d . . .
H8B H 0.2757(13) 0.5186(16) 0.651(2) 0.026(4) Uiso 1 1 d . . .
C9 C 0.34384(10) 0.54822(11) 0.9172(2) 0.0194(3) Uani 1 1 d . . .
C10 C 0.39231(15) 0.67939(17) 1.2081(2) 0.0314(4) Uani 1 1 d . . .
H10A H 0.4755(16) 0.6831(16) 1.164(3) 0.039(5) Uiso 1 1 d . . .
H10B H 0.3858(16) 0.613(2) 1.291(4) 0.053(6) Uiso 1 1 d . . .
H10C H 0.3682(14) 0.7596(18) 1.269(3) 0.041(5) Uiso 1 1 d . . .
O1 O 0.08666(8) 0.81305(9) 0.82713(16) 0.0213(2) Uani 1 1 d . . .
H1 H 0.0968(15) 0.8627(18) 0.741(3) 0.038(5) Uiso 1 1 d . . .
O2 O 0.33277(8) 0.87197(8) 0.92595(16) 0.0242(3) Uani 1 1 d . . .
O3 O 0.38186(9) 0.44884(8) 0.97172(16) 0.0315(3) Uani 1 1 d . . .

loop_
_atom_site_aniso_label
_atom_site_aniso_U_11
_atom_site_aniso_U_22
_atom_site_aniso_U_33
_atom_site_aniso_U_23
_atom_site_aniso_U_13
_atom_site_aniso_U_12
C1 0.0171(7) 0.0134(6) 0.0202(8) -0.0009(5) -0.0002(6) -0.0001(5)
C2 0.0209(7) 0.0144(6) 0.0123(7) 0.0021(6) 0.0011(6) -0.0018(5)
C3 0.0118(6) 0.0192(7) 0.0189(7) 0.0006(6) 0.0044(6) 0.0005(4)
C4 0.0202(7) 0.0204(7) 0.0162(8) 0.0016(6) 0.0020(6) 0.0006(5)
C5 0.0262(8) 0.0232(8) 0.0208(8) 0.0076(7) 0.0066(7) 0.0034(6)
C6 0.0161(6) 0.0211(7) 0.0287(9) 0.0067(7) 0.0073(7) -0.0015(5)
C7 0.0235(7) 0.0241(8) 0.0276(9) -0.0052(7) -0.0039(7) -0.0013(6)
C8 0.0216(7) 0.0186(7) 0.0207(9) -0.0041(6) 0.0005(7) -0.0007(6)
C9 0.0162(6) 0.0207(7) 0.0213(8) 0.0026(7) 0.0027(6) -0.0008(5)
C10 0.0355(10) 0.0411(9) 0.0176(8) -0.0011(8) -0.0060(7) 0.0025(7)
O1 0.0246(5) 0.0165(5) 0.0229(6) 0.0020(5) 0.0029(5) 0.0036(4)
O2 0.0243(4) 0.0163(4) 0.0319(7) -0.0046(5) -0.0015(5) -0.0043(4)
O3 0.0392(6) 0.0220(5) 0.0333(7) 0.0075(5) 0.0033(5) 0.0095(5)

loop_
_atom_type_symbol
_atom_type_description
_atom_type_scat_dispersion_real
_atom_type_scat_dispersion_imag
_atom_type_scat_source
C C 0.0033 0.0016 'International Tables Vol C Tables 4.2.6.8 and 6.1.1.4'
H H 0.0000 0.0000 'International Tables Vol C Tables 4.2.6.8 and 6.1.1.4'
O O 0.0106 0.0060 'International Tables Vol C Tables 4.2.6.8 and 6.1.1.4'

loop_
_geom_angle_atom_site_label_1
_geom_angle_atom_site_label_2
_geom_angle_atom_site_label_3
_geom_angle
_geom_angle_site_symmetry_1
_geom_angle_site_symmetry_3
_geom_angle_publ_flag
O1 C1 C7 109.82(11) . . ?
O1 C1 C6 105.96(11) . . ?
C7 C1 C6 112.22(11) . . ?
O1 C1 C2 108.70(10) . . ?
C7 C1 C2 111.25(12) . . ?
C6 C1 C2 108.70(11) . . ?
C3 C2 C8 101.73(11) . . ?
C3 C2 C1 105.53(11) . . ?
C8 C2 C1 112.67(11) . . ?
C3 C2 H2 110.8(9) . . ?
C8 C2 H2 114.3(9) . . ?
C1 C2 H2 111.1(9) . . ?
O2 C3 C2 127.49(13) . . ?
O2 C3 C4 126.33(14) . . ?
C2 C3 C4 106.12(11) . . ?
C10 C4 C3 116.57(13) . . ?
C10 C4 C9 116.02(12) . . ?
C3 C4 C9 101.12(12) . . ?
C10 C4 C5 112.90(13) . . ?
C3 C4 C5 102.91(11) . . ?
C9 C4 C5 105.69(11) . . ?
C6 C5 C4 113.17(12) . . ?
C6 C5 H5A 110.5(11) . . ?
C4 C5 H5A 105.7(10) . . ?
C6 C5 H5B 110.3(10) . . ?
C4 C5 H5B 105.4(10) . . ?
H5A C5 H5B 111.6(15) . . ?
C5 C6 C1 113.85(11) . . ?
C5 C6 H6A 109.5(10) . . ?
C1 C6 H6A 108.3(10) . . ?
C5 C6 H6B 111.3(10) . . ?
C1 C6 H6B 106.9(9) . . ?
H6A C6 H6B 106.7(12) . . ?
C1 C7 H7A 107.4(10) . . ?
C1 C7 H7B 109.7(10) . . ?
H7A C7 H7B 113.4(13) . . ?
C1 C7 H7C 110.5(11) . . ?
H7A C7 H7C 110.8(14) . . ?
H7B C7 H7C 104.9(16) . . ?
C9 C8 C2 104.71(12) . . ?
C9 C8 H8A 106.1(9) . . ?
C2 C8 H8A 112.5(9) . . ?
C9 C8 H8B 114.9(10) . . ?
C2 C8 H8B 113.1(10) . . ?
H8A C8 H8B 105.4(13) . . ?
O3 C9 C8 125.32(13) . . ?
O3 C9 C4 124.80(14) . . ?
C8 C9 C4 109.88(11) . . ?
C4 C10 H10A 110.9(10) . . ?
C4 C10 H10B 109.4(14) . . ?
H10A C10 H10B 107.5(16) . . ?
C4 C10 H10C 106.8(11) . . ?
H10A C10 H10C 111.9(14) . . ?
H10B C10 H10C 110.4(17) . . ?
C1 O1 H1 108.1(13) . . ?

loop_
_geom_bond_atom_site_label_1
_geom_bond_atom_site_label_2
_geom_bond_distance
_geom_bond_site_symmetry_2
_geom_bond_publ_flag
C1 O1 1.4398(15) . ?
C1 C7 1.517(2) . ?
C1 C6 1.531(2) . ?
C1 C2 1.571(2) . ?
C2 C3 1.514(2) . ?
C2 C8 1.5380(19) . ?
C2 H2 0.958(17) . ?
C3 O2 1.2127(16) . ?
C3 C4 1.520(2) . ?
C4 C10 1.512(2) . ?
C4 C9 1.518(2) . ?
C4 C5 1.5676(19) . ?
C5 C6 1.524(2) . ?
C5 H5A 0.946(19) . ?
C5 H5B 0.885(15) . ?
C6 H6A 1.041(17) . ?
C6 H6B 0.923(15) . ?
C7 H7A 1.043(19) . ?
C7 H7B 0.98(2) . ?
C7 H7C 1.004(19) . ?
C8 C9 1.512(2) . ?
C8 H8A 1.023(18) . ?
C8 H8B 0.937(17) . ?
C9 O3 1.2203(16) . ?
C10 H10A 1.049(19) . ?
C10 H10B 0.93(2) . ?
C10 H10C 1.00(2) . ?
O1 H1 0.82(2) . ?

loop_
_geom_torsion_atom_site_label_1
_geom_torsion_atom_site_label_2
_geom_torsion_atom_site_label_3
_geom_torsion_atom_site_label_4
_geom_torsion
_geom_torsion_site_symmetry_1
_geom_torsion_site_symmetry_2
_geom_torsion_site_symmetry_3
_geom_torsion_site_symmetry_4
_geom_torsion_publ_flag
O1 C1 C2 C3 54.23(14) . . . . ?
C7 C1 C2 C3 175.27(11) . . . . ?
C6 C1 C2 C3 -60.68(13) . . . . ?
O1 C1 C2 C8 164.39(12) . . . . ?
C7 C1 C2 C8 -74.57(15) . . . . ?
C6 C1 C2 C8 49.49(16) . . . . ?
C8 C2 C3 O2 141.71(14) . . . . ?
C1 C2 C3 O2 -100.50(14) . . . . ?
C8 C2 C3 C4 -41.18(13) . . . . ?
C1 C2 C3 C4 76.61(12) . . . . ?
O2 C3 C4 C10 -19.8(2) . . . . ?
C2 C3 C4 C10 163.07(12) . . . . ?
O2 C3 C4 C9 -146.51(13) . . . . ?
C2 C3 C4 C9 36.33(13) . . . . ?
O2 C3 C4 C5 104.35(15) . . . . ?
C2 C3 C4 C5 -72.80(12) . . . . ?
C10 C4 C5 C6 -175.43(12) . . . . ?
C3 C4 C5 C6 58.06(15) . . . . ?
C9 C4 C5 C6 -47.60(15) . . . . ?
C4 C5 C6 C1 -48.04(16) . . . . ?
O1 C1 C6 C5 -69.10(14) . . . . ?
C7 C1 C6 C5 171.05(11) . . . . ?
C2 C1 C6 C5 47.57(15) . . . . ?
C3 C2 C8 C9 28.70(13) . . . . ?
C1 C2 C8 C9 -83.82(13) . . . . ?
C2 C8 C9 O3 172.24(13) . . . . ?
C2 C8 C9 C4 -7.02(13) . . . . ?
C10 C4 C9 O3 36.1(2) . . . . ?
C3 C4 C9 O3 163.24(13) . . . . ?
C5 C4 C9 O3 -89.80(16) . . . . ?
C10 C4 C9 C8 -144.60(13) . . . . ?
C3 C4 C9 C8 -17.49(13) . . . . ?
C5 C4 C9 C8 89.47(13) . . . . ?

loop_
_cod_related_entry_id
_cod_related_entry_database
_cod_related_entry_code
1 ChemSpider 21140954
